data_2240976
loop_
_publ_author_name
'Kang, Gihaeng'
'Kim, Jineun'
'Kwon, Eunjin'
'Kim, Tae Ho'

_publ_section_title
;
 Crystal structure of cyclosulfamuron
;
_journal_coeditor_code HB7470
_journal_issue 8
_journal_name_full 'Acta Crystallographica Section E'
_journal_page_first o631
_journal_page_last o632
_journal_paper_doi 10.1107/S2056989015014115
_journal_volume 71
_journal_year 2015
_chemical_formula_iupac 'C17 H19 N5 O6 S'
_chemical_formula_moiety 'C17 H19 N5 O6 S'
_chemical_formula_sum 'C17 H19 N5 O6 S'
_chemical_formula_weight 421.43
_chemical_name_common cyclosulfamuron
_chemical_name_systematic 1-{[2-(Cyclopropylcarbonyl)anilino]sulfonyl}-3-(4,6-dimethoxypyrimidin-2-yl)urea
_space_group_crystal_system monoclinic
_space_group_IT_number 14
_space_group_name_Hall '-P 2yn'
_space_group_name_H-M_alt 'P 1 21/n 1'
_symmetry_space_group_name_Hall '-P 2yn'
_symmetry_space_group_name_H-M 'P 1 21/n 1'
_atom_sites_solution_hydrogens geom
_audit_creation_method SHELXL-2013
_cell_angle_alpha 90
_cell_angle_beta 93.6194(12)
_cell_angle_gamma 90
_cell_formula_units_Z 4
_cell_length_a 12.7019(4)
_cell_length_b 9.6216(3)
_cell_length_c 15.6213(5)
_cell_measurement_reflns_used 6977
_cell_measurement_temperature 173(2)
_cell_measurement_theta_max 27.41
_cell_measurement_theta_min 2.61
_cell_volume 1905.31(10)
_computing_cell_refinement
;
SAINT (Bruker, 2013)
;
_computing_data_collection
;
APEX2 (Bruker, 2013)
;
_computing_data_reduction
;
SAINT (Bruker, 2013)
;
_computing_molecular_graphics
;
DIAMOND (Brandenburg, 2010)
;
_computing_publication_material
;
SHELXTL (Sheldrick, 2008)
;
_computing_structure_refinement
;
SHELXL2013 (Sheldrick, 2015)
;
_computing_structure_solution
;
SHELXS97 (Sheldrick, 2008)
;
_diffrn_ambient_temperature 173(2)
_diffrn_measured_fraction_theta_full 0.999
_diffrn_measured_fraction_theta_max 0.999
_diffrn_measurement_device_type 'Bruker APEXII CCD'
_diffrn_measurement_method '\f and \w scans'
_diffrn_radiation_type MoK\a
_diffrn_radiation_wavelength 0.71073
_diffrn_reflns_av_R_equivalents 0.0297
_diffrn_reflns_limit_h_max 15
_diffrn_reflns_limit_h_min -16
_diffrn_reflns_limit_k_max 12
_diffrn_reflns_limit_k_min -12
_diffrn_reflns_limit_l_max 20
_diffrn_reflns_limit_l_min -20
_diffrn_reflns_number 17544
_diffrn_reflns_theta_full 25.242
_diffrn_reflns_theta_max 27.465
_diffrn_reflns_theta_min 2.006
_exptl_absorpt_coefficient_mu 0.217
_exptl_absorpt_correction_T_max 0.952
_exptl_absorpt_correction_T_min 0.934
_exptl_absorpt_correction_type multi-scan
_exptl_absorpt_process_details
;
(SADABS; Bruker, 2013)
;
_exptl_crystal_colour colourless
_exptl_crystal_density_diffrn 1.469
_exptl_crystal_description block
_exptl_crystal_F_000 880
_exptl_crystal_size_max 0.32
_exptl_crystal_size_mid 0.27
_exptl_crystal_size_min 0.23
_refine_diff_density_max 0.219
_refine_diff_density_min -0.494
_refine_ls_extinction_method none
_refine_ls_goodness_of_fit_ref 1.049
_refine_ls_hydrogen_treatment constr
_refine_ls_matrix_type full
_refine_ls_number_parameters 264
_refine_ls_number_reflns 4365
_refine_ls_number_restraints 0
_refine_ls_restrained_S_all 1.049
_refine_ls_R_factor_all 0.0467
_refine_ls_R_factor_gt 0.0387
_refine_ls_shift/su_max 0.001
_refine_ls_shift/su_mean 0.000
_refine_ls_structure_factor_coef Fsqd
_refine_ls_weighting_details 'w=1/[\s^2^(Fo^2^)+(0.0579P)^2^+0.7248P] where P=(Fo^2^+2Fc^2^)/3'
_refine_ls_weighting_scheme calc
_refine_ls_wR_factor_gt 0.1053
_refine_ls_wR_factor_ref 0.1128
_reflns_number_gt 3688
_reflns_number_total 4365
_reflns_threshold_expression 'I > 2\s(I)'
_cod_data_source_file hb7470sup1.cif
_cod_data_source_block I
_cod_database_code 2240976
_shelx_space_group_comment
;
The symmetry employed for this shelxl refinement is uniquely defined
by the following loop, which should always be used as a source of
symmetry information in preference to the above space-group names.
They are only intended as comments.
;
_shelx_estimated_absorpt_t_min 0.934
_shelx_estimated_absorpt_t_max 0.952
_shelxl_version_number 2.013

loop_
_space_group_symop_operation_xyz
'x, y, z'
'-x+1/2, y+1/2, -z+1/2'
'-x, -y, -z'
'x-1/2, -y-1/2, z-1/2'

loop_
_atom_site_type_symbol
_atom_site_label
_atom_site_fract_x
_atom_site_fract_y
_atom_site_fract_z
_atom_site_U_iso_or_equiv
_atom_site_adp_type
_atom_site_calc_flag
_atom_site_occupancy
S S1 1.03274(3) 0.41778(4) 0.19915(2) 0.02564(12) Uani d 1
O O1 1.02757(11) 0.25129(16) -0.03440(8) 0.0524(4) Uani d 1
O O2 1.12410(9) 0.48608(12) 0.17159(7) 0.0340(3) Uani d 1
O O3 0.95254(9) 0.49585(12) 0.23699(7) 0.0343(3) Uani d 1
O O4 1.19071(9) 0.18921(12) 0.19997(7) 0.0335(3) Uani d 1
O O5 0.94327(9) 0.31556(13) 0.52112(7) 0.0386(3) Uani d 1
O O6 1.17908(10) -0.04334(14) 0.61128(7) 0.0429(3) Uani d 1
N N1 0.98567(10) 0.33405(14) 0.11638(8) 0.0290(3) Uani d 1
H H1N 1.0187 0.3456 0.0690 0.035 Uiso calc 1
N N2 1.06665(10) 0.30293(14) 0.27345(8) 0.0281(3) Uani d 1
H H2N 1.0317 0.3014 0.3203 0.034 Uiso calc 1
N N3 1.17533(10) 0.13526(15) 0.33969(8) 0.0303(3) Uani d 1
H H3N 1.2279 0.0767 0.3351 0.036 Uiso calc 1
N N4 1.05707(10) 0.22678(14) 0.43352(8) 0.0284(3) Uani d 1
N N5 1.17993(10) 0.04736(14) 0.47520(8) 0.0302(3) Uani d 1
C C1 1.00581(16) 0.0853(2) -0.18258(11) 0.0418(4) Uani d 1
H H1A 1.0695 0.1442 -0.1740 0.050 Uiso calc 1
H H1B 1.0162 -0.0019 -0.2147 0.050 Uiso calc 1
C C2 0.90252(18) 0.1560(2) -0.19567(11) 0.0492(5) Uani d 1
H H2A 0.8486 0.1127 -0.2357 0.059 Uiso calc 1
H H2B 0.9019 0.2589 -0.1950 0.059 Uiso calc 1
C C3 0.93094(14) 0.08205(17) -0.11251(10) 0.0354(4) Uani d 1
H H3 0.8943 -0.0082 -0.1031 0.042 Uiso calc 1
C C4 0.95231(14) 0.17112(17) -0.03618(10) 0.0334(4) Uani d 1
C C5 0.88087(12) 0.16383(17) 0.03524(10) 0.0301(3) Uani d 1
C C6 0.79319(14) 0.0755(2) 0.02989(12) 0.0415(4) Uani d 1
H H6 0.7797 0.0215 -0.0206 0.050 Uiso calc 1
C C7 0.72575(15) 0.0639(2) 0.09523(13) 0.0462(5) Uani d 1
H H7 0.6672 0.0023 0.0901 0.055 Uiso calc 1
C C8 0.74454(14) 0.1432(2) 0.16818(12) 0.0432(4) Uani d 1
H H8 0.6987 0.1354 0.2137 0.052 Uiso calc 1
C C9 0.82919(13) 0.23370(19) 0.17609(10) 0.0347(4) Uani d 1
H H9 0.8403 0.2886 0.2264 0.042 Uiso calc 1
C C10 0.89805(12) 0.24451(16) 0.11062(9) 0.0267(3) Uani d 1
C C11 1.14737(12) 0.20858(16) 0.26595(9) 0.0267(3) Uani d 1
C C12 1.13446(12) 0.13831(16) 0.42007(9) 0.0272(3) Uani d 1
C C13 1.01967(12) 0.22237(17) 0.51212(9) 0.0294(3) Uani d 1
C C14 1.05796(13) 0.13144(18) 0.57482(9) 0.0325(4) Uani d 1
H H14 1.0303 0.1274 0.6299 0.039 Uiso calc 1
C C15 1.13996(13) 0.04587(18) 0.55188(10) 0.0314(3) Uani d 1
C C16 0.89737(16) 0.3201(2) 0.60284(11) 0.0514(5) Uani d 1
H H16A 0.8605 0.2326 0.6124 0.077 Uiso calc 1
H H16B 0.8472 0.3974 0.6035 0.077 Uiso calc 1
H H16C 0.9531 0.3336 0.6484 0.077 Uiso calc 1
C C17 1.26553(16) -0.1300(2) 0.58797(12) 0.0463(5) Uani d 1
H H17A 1.2435 -0.1851 0.5372 0.069 Uiso calc 1
H H17B 1.2862 -0.1925 0.6357 0.069 Uiso calc 1
H H17C 1.3256 -0.0714 0.5752 0.069 Uiso calc 1

loop_
_atom_site_aniso_label
_atom_site_aniso_U_11
_atom_site_aniso_U_22
_atom_site_aniso_U_33
_atom_site_aniso_U_12
_atom_site_aniso_U_13
_atom_site_aniso_U_23
S1 0.0234(2) 0.0291(2) 0.02454(19) -0.00228(14) 0.00254(14) -0.00382(13)
O1 0.0535(9) 0.0729(10) 0.0323(6) -0.0295(7) 0.0133(6) -0.0169(6)
O2 0.0313(6) 0.0348(6) 0.0362(6) -0.0109(5) 0.0052(5) -0.0047(5)
O3 0.0321(6) 0.0368(6) 0.0343(6) 0.0076(5) 0.0039(5) -0.0045(5)
O4 0.0305(6) 0.0445(7) 0.0263(5) 0.0045(5) 0.0096(4) -0.0049(5)
O5 0.0368(7) 0.0544(8) 0.0255(6) 0.0162(6) 0.0090(5) -0.0010(5)
O6 0.0459(8) 0.0518(8) 0.0309(6) 0.0133(6) 0.0007(5) 0.0070(5)
N1 0.0263(7) 0.0387(7) 0.0222(6) -0.0083(6) 0.0039(5) -0.0029(5)
N2 0.0243(7) 0.0385(7) 0.0221(6) 0.0048(5) 0.0055(5) -0.0010(5)
N3 0.0256(7) 0.0394(7) 0.0263(6) 0.0096(6) 0.0059(5) -0.0015(5)
N4 0.0253(7) 0.0370(7) 0.0232(6) 0.0037(5) 0.0039(5) -0.0023(5)
N5 0.0263(7) 0.0368(7) 0.0274(6) 0.0026(6) 0.0016(5) -0.0017(5)
C1 0.0512(11) 0.0429(10) 0.0312(8) 0.0058(8) 0.0010(8) -0.0081(7)
C2 0.0760(15) 0.0388(10) 0.0310(9) 0.0193(10) -0.0112(9) -0.0048(7)
C3 0.0467(10) 0.0305(8) 0.0283(8) 0.0018(7) -0.0033(7) -0.0030(6)
C4 0.0368(9) 0.0366(9) 0.0262(7) -0.0024(7) -0.0031(6) -0.0015(6)
C5 0.0270(8) 0.0333(8) 0.0292(7) -0.0029(6) -0.0049(6) 0.0009(6)
C6 0.0348(10) 0.0436(10) 0.0451(10) -0.0099(8) -0.0048(8) -0.0083(8)
C7 0.0301(9) 0.0511(11) 0.0571(11) -0.0163(8) -0.0002(8) -0.0050(9)
C8 0.0282(9) 0.0552(11) 0.0471(10) -0.0093(8) 0.0086(7) 0.0018(9)
C9 0.0255(8) 0.0450(10) 0.0338(8) -0.0062(7) 0.0027(6) -0.0025(7)
C10 0.0220(7) 0.0304(8) 0.0272(7) -0.0022(6) -0.0019(6) 0.0015(6)
C11 0.0209(7) 0.0342(8) 0.0252(7) -0.0015(6) 0.0030(5) -0.0046(6)
C12 0.0234(7) 0.0346(8) 0.0238(7) -0.0015(6) 0.0017(6) -0.0037(6)
C13 0.0260(8) 0.0379(8) 0.0244(7) 0.0015(6) 0.0033(6) -0.0057(6)
C14 0.0328(9) 0.0429(9) 0.0220(7) 0.0020(7) 0.0036(6) -0.0029(6)
C15 0.0287(8) 0.0383(9) 0.0270(7) -0.0005(7) -0.0013(6) -0.0006(6)
C16 0.0513(12) 0.0780(15) 0.0262(8) 0.0277(11) 0.0122(8) -0.0043(9)
C17 0.0476(11) 0.0523(11) 0.0379(9) 0.0167(9) -0.0058(8) 0.0016(8)

loop_
_atom_type_symbol
_atom_type_description
_atom_type_scat_dispersion_real
_atom_type_scat_dispersion_imag
_atom_type_scat_source
C C 0.0033 0.0016 'International Tables Vol C Tables 4.2.6.8 and 6.1.1.4'
H H 0.0000 0.0000 'International Tables Vol C Tables 4.2.6.8 and 6.1.1.4'
N N 0.0061 0.0033 'International Tables Vol C Tables 4.2.6.8 and 6.1.1.4'
O O 0.0106 0.0060 'International Tables Vol C Tables 4.2.6.8 and 6.1.1.4'
S S 0.1246 0.1234 'International Tables Vol C Tables 4.2.6.8 and 6.1.1.4'

loop_
_geom_angle_atom_site_label_1
_geom_angle_atom_site_label_2
_geom_angle_atom_site_label_3
_geom_angle
O2 S1 O3 120.02(7)
O2 S1 N1 104.90(7)
O3 S1 N1 111.04(7)
O2 S1 N2 110.02(7)
O3 S1 N2 102.97(7)
N1 S1 N2 107.42(7)
C13 O5 C16 116.90(13)
C15 O6 C17 116.82(13)
C10 N1 S1 127.72(10)
C10 N1 H1N 116.1
S1 N1 H1N 116.1
C11 N2 S1 123.13(10)
C11 N2 H2N 118.4
S1 N2 H2N 118.4
C11 N3 C12 130.81(13)
C11 N3 H3N 114.6
C12 N3 H3N 114.6
C12 N4 C13 115.60(13)
C15 N5 C12 114.47(13)
C2 C1 C3 60.76(12)
C2 C1 H1A 117.7
C3 C1 H1A 117.7
C2 C1 H1B 117.7
C3 C1 H1B 117.7
H1A C1 H1B 114.8
C1 C2 C3 60.10(12)
C1 C2 H2A 117.8
C3 C2 H2A 117.8
C1 C2 H2B 117.8
C3 C2 H2B 117.8
H2A C2 H2B 114.9
C4 C3 C1 119.02(16)
C4 C3 C2 116.34(14)
C1 C3 C2 59.14(12)
C4 C3 H3 116.6
C1 C3 H3 116.6
C2 C3 H3 116.6
O1 C4 C3 119.04(15)
O1 C4 C5 121.68(14)
C3 C4 C5 119.26(15)
C6 C5 C10 117.59(15)
C6 C5 C4 120.40(15)
C10 C5 C4 122.01(14)
C7 C6 C5 122.31(17)
C7 C6 H6 118.8
C5 C6 H6 118.8
C6 C7 C8 118.96(17)
C6 C7 H7 120.5
C8 C7 H7 120.5
C7 C8 C9 120.99(17)
C7 C8 H8 119.5
C9 C8 H8 119.5
C8 C9 C10 120.18(16)
C8 C9 H9 119.9
C10 C9 H9 119.9
C9 C10 N1 122.06(14)
C9 C10 C5 119.97(14)
N1 C10 C5 117.98(13)
O4 C11 N3 121.65(14)
O4 C11 N2 123.54(14)
N3 C11 N2 114.81(12)
N4 C12 N5 127.86(14)
N4 C12 N3 118.65(14)
N5 C12 N3 113.49(13)
O5 C13 N4 112.08(13)
O5 C13 C14 125.27(14)
N4 C13 C14 122.65(14)
C13 C14 C15 115.36(14)
C13 C14 H14 122.3
C15 C14 H14 122.3
N5 C15 O6 119.06(15)
N5 C15 C14 124.04(15)
O6 C15 C14 116.89(14)
O5 C16 H16A 109.5
O5 C16 H16B 109.5
H16A C16 H16B 109.5
O5 C16 H16C 109.5
H16A C16 H16C 109.5
H16B C16 H16C 109.5
O6 C17 H17A 109.5
O6 C17 H17B 109.5
H17A C17 H17B 109.5
O6 C17 H17C 109.5
H17A C17 H17C 109.5
H17B C17 H17C 109.5

loop_
_geom_bond_atom_site_label_1
_geom_bond_atom_site_label_2
_geom_bond_distance
S1 O2 1.4237(11)
S1 O3 1.4238(11)
S1 N1 1.6065(12)
S1 N2 1.6402(13)
O1 C4 1.227(2)
O4 C11 1.2132(17)
O5 C13 1.3351(19)
O5 C16 1.4372(19)
O6 C15 1.3366(19)
O6 C17 1.444(2)
N1 C10 1.4058(19)
N1 H1N 0.8800
N2 C11 1.3799(19)
N2 H2N 0.8800
N3 C11 1.378(2)
N3 C12 1.3890(18)
N3 H3N 0.8800
N4 C12 1.327(2)
N4 C13 1.3449(19)
N5 C15 1.3303(19)
N5 C12 1.333(2)
C1 C2 1.480(3)
C1 C3 1.495(2)
C1 H1A 0.9900
C1 H1B 0.9900
C2 C3 1.505(2)
C2 H2A 0.9900
C2 H2B 0.9900
C3 C4 1.480(2)
C3 H3 1.0000
C4 C5 1.484(2)
C5 C6 1.399(2)
C5 C10 1.416(2)
C6 C7 1.378(3)
C6 H6 0.9500
C7 C8 1.379(3)
C7 H7 0.9500
C8 C9 1.383(2)
C8 H8 0.9500
C9 C10 1.391(2)
C9 H9 0.9500
C13 C14 1.379(2)
C14 C15 1.392(2)
C14 H14 0.9500
C16 H16A 0.9800
C16 H16B 0.9800
C16 H16C 0.9800
C17 H17A 0.9800
C17 H17B 0.9800
C17 H17C 0.9800

loop_
_geom_hbond_atom_site_label_D
_geom_hbond_atom_site_label_H
_geom_hbond_atom_site_label_A
_geom_hbond_site_symmetry_A
_geom_hbond_distance_DH
_geom_hbond_distance_HA
_geom_hbond_distance_DA
_geom_hbond_angle_DHA
N1 H1N O1 . 0.88 1.86 2.5736(18) 137
N2 H2N N4 . 0.88 1.92 2.6158(18) 135
C9 H9 O3 . 0.95 2.45 3.088(2) 124
N3 H3N O2 2_745 0.88 2.08 2.9391(17) 165
C2 H2B O2 3_765 0.99 2.51 3.483(2) 169
C3 H3 O4 3_755 1.00 2.51 3.286(2) 135
C8 H8 O3 2_645 0.95 2.50 3.307(2) 142

loop_
_geom_torsion_atom_site_label_1
_geom_torsion_atom_site_label_2
_geom_torsion_atom_site_label_3
_geom_torsion_atom_site_label_4
_geom_torsion
O2 S1 N1 C10 176.89(13)
O3 S1 N1 C10 -52.05(15)
N2 S1 N1 C10 59.84(15)
O2 S1 N2 C11 -47.34(14)
O3 S1 N2 C11 -176.41(12)
N1 S1 N2 C11 66.31(13)
C2 C1 C3 C4 -105.05(18)
C1 C2 C3 C4 109.56(18)
C1 C3 C4 O1 4.1(2)
C2 C3 C4 O1 -63.6(2)
C1 C3 C4 C5 -177.36(15)
C2 C3 C4 C5 114.96(19)
O1 C4 C5 C6 177.40(17)
C3 C4 C5 C6 -1.1(2)
O1 C4 C5 C10 -2.6(3)
C3 C4 C5 C10 178.88(14)
C10 C5 C6 C7 -1.0(3)
C4 C5 C6 C7 179.00(18)
C5 C6 C7 C8 0.7(3)
C6 C7 C8 C9 0.4(3)
C7 C8 C9 C10 -1.0(3)
C8 C9 C10 N1 -179.31(16)
C8 C9 C10 C5 0.7(3)
S1 N1 C10 C9 10.3(2)
S1 N1 C10 C5 -169.74(12)
C6 C5 C10 C9 0.3(2)
C4 C5 C10 C9 -179.69(15)
C6 C5 C10 N1 -179.72(15)
C4 C5 C10 N1 0.3(2)
C12 N3 C11 O4 -177.90(15)
C12 N3 C11 N2 1.5(2)
S1 N2 C11 O4 -10.3(2)
S1 N2 C11 N3 170.31(11)
C13 N4 C12 N5 -0.8(2)
C13 N4 C12 N3 178.68(14)
C15 N5 C12 N4 1.3(2)
C15 N5 C12 N3 -178.23(14)
C11 N3 C12 N4 -2.0(2)
C11 N3 C12 N5 177.54(15)
C16 O5 C13 N4 -179.99(16)
C16 O5 C13 C14 -0.3(2)
C12 N4 C13 O5 179.06(13)
C12 N4 C13 C14 -0.6(2)
O5 C13 C14 C15 -178.31(15)
N4 C13 C14 C15 1.3(2)
C12 N5 C15 O6 178.96(14)
C12 N5 C15 C14 -0.4(2)
C17 O6 C15 N5 1.8(2)
C17 O6 C15 C14 -178.78(15)
C13 C14 C15 N5 -0.8(2)
C13 C14 C15 O6 179.85(15)

_cod_database_fobs_code 2240976
